data_7006766
loop_
_publ_author_name
'Jim\'enez-Rodr\'iguez, Cristina'
'Roca, Francesc X.'
'Bo, Carles'
'Benet-Buchholz, Jordi'
'Escudero-Ad\'an, Eduardo C'
'Freixa, Zoraida'
'van Leeuwen, Piet W. N. M.'

_publ_section_title
;
 SPANphos: trans-spanning diphosphines as cis chelating ligands!
;
_journal_issue 1
_journal_name_full 'Dalton transactions (Cambridge, England : 2003)'
_journal_page_first 268
_journal_page_last 278
_journal_paper_doi 10.1039/b513870c
_journal_year 2006
_chemical_formula_sum 'C66 H78 B F4 O5 P2 Rh'
_chemical_formula_weight 1202.94
_chemical_name_systematic
;
?
;
_space_group_IT_number 14
_symmetry_cell_setting monoclinic
_symmetry_space_group_name_Hall '-P 2ybc'
_symmetry_space_group_name_H-M 'P 1 21/c 1'
_atom_sites_solution_hydrogens geom
_atom_sites_solution_primary direct
_atom_sites_solution_secondary difmap
_audit_creation_method SHELXL-97
_cell_angle_alpha 90.00
_cell_angle_beta 93.6620(10)
_cell_angle_gamma 90.00
_cell_formula_units_Z 4
_cell_length_a 12.3904(5)
_cell_length_b 19.1948(8)
_cell_length_c 24.8906(9)
_cell_measurement_reflns_used 8394
_cell_measurement_temperature 100(2)
_cell_measurement_theta_max 39.37
_cell_measurement_theta_min 2.68
_cell_volume 5907.7(4)
_computing_cell_refinement 'Bruker-Nonius Apex v1.0-22 2002'
_computing_data_collection 'Bruker-Nonius Apex v1.0-22 2002'
_computing_data_reduction 'SAINT+ Version 7.06A Bruker-Nonius, 2004'
_computing_molecular_graphics 'Shelxtl Version 6.12 (Sheldrick, 2001)'
_computing_publication_material 'Shelxtl Version 6.12 (Sheldrick, 2001)'
_computing_structure_refinement 'Shelxtl Version 6.12 (Sheldrick, 2001)'
_computing_structure_solution 'Shelxtl Version 6.12 (Sheldrick, 2001)'
_diffrn_ambient_temperature 100(2)
_diffrn_detector_area_resol_mean 512
_diffrn_detector_type '4K CCD area detector APEX II'
_diffrn_measured_fraction_theta_full 0.872
_diffrn_measured_fraction_theta_max 0.872
_diffrn_measurement_device_type 'Kappa 4-axis goniometer bruker-nonius'
_diffrn_measurement_method
;
Fullsphere data collection, phi and omega scans
;
_diffrn_measurement_specimen_support 'magnetic support whith 10 micron nylon fiber cryoloop'
_diffrn_radiation_monochromator 'Multilayer Montel 200 mirrors'
_diffrn_radiation_type MoK\a
_diffrn_radiation_wavelength 0.71073
_diffrn_reflns_av_R_equivalents 0.0296
_diffrn_reflns_av_sigmaI/netI 0.0283
_diffrn_reflns_limit_h_max 18
_diffrn_reflns_limit_h_min -20
_diffrn_reflns_limit_k_max 34
_diffrn_reflns_limit_k_min -31
_diffrn_reflns_limit_l_max 44
_diffrn_reflns_limit_l_min -44
_diffrn_reflns_number 120149
_diffrn_reflns_theta_full 39.54
_diffrn_reflns_theta_max 39.54
_diffrn_reflns_theta_min 2.68
_diffrn_source 'rotating anode X-ray tube'
_diffrn_source_current 90
_diffrn_source_power 50
_diffrn_source_size '3 mm x 0.3 mm fine focus'
_diffrn_source_type 'Bruker-Nonius FR 591'
_exptl_absorpt_coefficient_mu 0.406
_exptl_absorpt_correction_T_max 1.0000
_exptl_absorpt_correction_T_min 0.7228
_exptl_absorpt_correction_type empirical
_exptl_absorpt_process_details
;
SADABS Version 2.1 2003 Bruker-Nonius
Blessing, Acta Cryst. (1995) A51 33-38
;
_exptl_crystal_colour red
_exptl_crystal_density_diffrn 1.353
_exptl_crystal_density_meas 0
_exptl_crystal_density_method 'not measured'
_exptl_crystal_description block
_exptl_crystal_F_000 2520
_exptl_crystal_size_max 0.50
_exptl_crystal_size_mid 0.50
_exptl_crystal_size_min 0.50
_refine_diff_density_max 1.441
_refine_diff_density_min -0.765
_refine_diff_density_rms 0.085
_refine_ls_extinction_method none
_refine_ls_goodness_of_fit_ref 1.048
_refine_ls_hydrogen_treatment noref
_refine_ls_matrix_type full
_refine_ls_number_parameters 847
_refine_ls_number_reflns 31008
_refine_ls_number_restraints 45
_refine_ls_restrained_S_all 1.076
_refine_ls_R_factor_all 0.0499
_refine_ls_R_factor_gt 0.0374
_refine_ls_shift/su_max 0.006
_refine_ls_shift/su_mean 0.000
_refine_ls_structure_factor_coef Fsqd
_refine_ls_weighting_details 'calc w=1/[\s^2^(Fo^2^)+(0.0521P)^2^+3.1715P] where P=(Fo^2^+2Fc^2^)/3'
_refine_ls_weighting_scheme calc
_refine_ls_wR_factor_gt 0.0997
_refine_ls_wR_factor_ref 0.1076
_reflns_number_gt 25525
_reflns_number_total 31008
_reflns_threshold_expression >2sigma(I)
_cod_data_source_file b513870c.txt
_cod_data_source_block cj24_0m
_cod_depositor_comments
;
The following automatic conversions were performed:
'_diffrn_measurement_specimen_suppport' tag replaced with
'_diffrn_measurement_specimen_support'.

Automatic conversion script
Id: cif_correct_tags 1383 2010-08-28 14:59:44Z saulius 

The following automatic conversions were performed:
'_symmetry_cell_setting' value 'Monoclinic' changed to 'monoclinic'
according to '/home/saulius/struct/CIF-dictionaries/cif_core.dic'
dictionary named 'cif_core.dic' version 2.4.1 from 2010-06-29.

Automatic conversion script
Id: cif_fix_enum 1527 2010-12-29 10:47:43Z saulius 
;
_cod_original_sg_symbol_H-M P2(1)/c
_cod_database_code 7006766

loop_
_symmetry_equiv_pos_as_xyz
'x, y, z'
'-x, y+1/2, -z+1/2'
'-x, -y, -z'
'x, -y-1/2, z-1/2'

loop_
_atom_site_label
_atom_site_type_symbol
_atom_site_fract_x
_atom_site_fract_y
_atom_site_fract_z
_atom_site_U_iso_or_equiv
_atom_site_adp_type
_atom_site_occupancy
_atom_site_symmetry_multiplicity
_atom_site_calc_flag
_atom_site_refinement_flags
_atom_site_disorder_assembly
_atom_site_disorder_group
Rh1 Rh 0.209371(7) 0.721859(4) 0.298422(3) 0.01271(2) Uani 1 1 d . . .
P1 P 0.04187(2) 0.683284(14) 0.320272(10) 0.01278(5) Uani 1 1 d . . .
O1 O 0.10202(7) 0.78009(4) 0.41480(3) 0.01491(14) Uani 1 1 d . . .
C1 C 0.15023(10) 0.84829(5) 0.42242(4) 0.01478(17) Uani 1 1 d . . .
P2 P 0.15395(2) 0.826785(14) 0.256903(10) 0.01228(5) Uani 1 1 d . . .
C2 C 0.07862(10) 0.89701(6) 0.45450(4) 0.01668(19) Uani 1 1 d . . .
H2A H 0.1228 0.9159 0.4857 0.020 Uiso 1 1 calc R . .
H2B H 0.0552 0.9368 0.4312 0.020 Uiso 1 1 calc R . .
O2 O 0.15312(7) 0.87478(5) 0.36835(3) 0.01648(14) Uani 1 1 d . . .
C3 C -0.02231(10) 0.86157(6) 0.47508(4) 0.01581(18) Uani 1 1 d . . .
C4 C -0.07529(10) 0.82519(5) 0.42632(4) 0.01495(17) Uani 1 1 d . . .
C5 C -0.18229(10) 0.83333(6) 0.40716(5) 0.01775(19) Uani 1 1 d . . .
H5 H -0.2285 0.8630 0.4259 0.021 Uiso 1 1 calc R . .
C6 C -0.22323(10) 0.79867(6) 0.36081(5) 0.01765(19) Uani 1 1 d . . .
C7 C -0.15496(10) 0.75376(6) 0.33482(4) 0.01621(18) Uani 1 1 d . . .
H7 H -0.1829 0.7287 0.3041 0.019 Uiso 1 1 calc R . .
C8 C -0.04651(9) 0.74448(5) 0.35267(4) 0.01401(17) Uani 1 1 d . . .
C9 C -0.00685(9) 0.78334(5) 0.39730(4) 0.01367(16) Uani 1 1 d . . .
C10 C 0.00860(12) 0.80850(6) 0.52027(5) 0.0207(2) Uani 1 1 d . . .
H10A H -0.0573 0.7884 0.5337 0.031 Uiso 1 1 calc R . .
H10B H 0.0499 0.8322 0.5498 0.031 Uiso 1 1 calc R . .
H10C H 0.0527 0.7713 0.5060 0.031 Uiso 1 1 calc R . .
C11 C -0.09410(11) 0.91739(6) 0.49831(5) 0.0218(2) Uani 1 1 d . . .
H11A H -0.1175 0.9504 0.4699 0.033 Uiso 1 1 calc R . .
H11B H -0.0531 0.9422 0.5274 0.033 Uiso 1 1 calc R . .
H11C H -0.1576 0.8953 0.5126 0.033 Uiso 1 1 calc R . .
C12 C -0.33887(12) 0.80914(8) 0.34015(6) 0.0256(2) Uani 1 1 d . . .
H12A H -0.3481 0.7932 0.3027 0.038 Uiso 1 1 calc R . .
H12B H -0.3573 0.8587 0.3419 0.038 Uiso 1 1 calc R . .
H12C H -0.3866 0.7823 0.3623 0.038 Uiso 1 1 calc R . .
C13 C 0.26330(10) 0.83817(6) 0.44823(4) 0.01698(18) Uani 1 1 d . . .
H13A H 0.2942 0.7951 0.4337 0.020 Uiso 1 1 calc R . .
H13B H 0.2584 0.8316 0.4874 0.020 Uiso 1 1 calc R . .
C14 C 0.34183(10) 0.89972(6) 0.43903(4) 0.01749(19) Uani 1 1 d . . .
C15 C 0.34100(9) 0.91077(5) 0.37863(4) 0.01498(17) Uani 1 1 d . . .
C16 C 0.42890(10) 0.93702(6) 0.35243(5) 0.01682(18) Uani 1 1 d . . .
H16 H 0.4909 0.9529 0.3733 0.020 Uiso 1 1 calc R . .
C17 C 0.42776(10) 0.94054(6) 0.29649(5) 0.01705(18) Uani 1 1 d . . .
C18 C 0.33925(9) 0.91284(5) 0.26605(4) 0.01528(17) Uani 1 1 d . . .
H18 H 0.3407 0.9110 0.2280 0.018 Uiso 1 1 calc R . .
C19 C 0.24852(9) 0.88781(5) 0.29062(4) 0.01295(16) Uani 1 1 d . . .
C20 C 0.24889(9) 0.89159(5) 0.34700(4) 0.01329(16) Uani 1 1 d . . .
C21 C 0.31183(12) 0.96929(7) 0.46555(5) 0.0245(2) Uani 1 1 d . . .
H21A H 0.3687 1.0037 0.4605 0.037 Uiso 1 1 calc R . .
H21B H 0.3047 0.9619 0.5041 0.037 Uiso 1 1 calc R . .
H21C H 0.2431 0.9863 0.4489 0.037 Uiso 1 1 calc R . .
C22 C 0.45368(12) 0.87688(9) 0.46273(6) 0.0278(3) Uani 1 1 d . . .
H22A H 0.4771 0.8354 0.4437 0.042 Uiso 1 1 calc R . .
H22B H 0.4496 0.8660 0.5010 0.042 Uiso 1 1 calc R . .
H22C H 0.5058 0.9146 0.4587 0.042 Uiso 1 1 calc R . .
C23 C 0.52119(12) 0.97128(9) 0.26887(6) 0.0293(3) Uani 1 1 d . . .
H23A H 0.4995 1.0161 0.2527 0.044 Uiso 1 1 calc R . .
H23B H 0.5425 0.9394 0.2407 0.044 Uiso 1 1 calc R . .
H23C H 0.5824 0.9783 0.2952 0.044 Uiso 1 1 calc R . .
C24 C 0.05244(10) 0.60970(5) 0.36742(4) 0.01529(17) Uani 1 1 d . . .
C25 C 0.06182(11) 0.61941(6) 0.42338(4) 0.0192(2) Uani 1 1 d . . .
H25 H 0.0575 0.6650 0.4379 0.023 Uiso 1 1 calc R . .
C26 C 0.07747(13) 0.56253(7) 0.45759(5) 0.0241(2) Uani 1 1 d . . .
H26 H 0.0835 0.5696 0.4954 0.029 Uiso 1 1 calc R . .
C27 C 0.08433(13) 0.49564(7) 0.43703(5) 0.0263(3) Uani 1 1 d . . .
H27 H 0.0947 0.4571 0.4607 0.032 Uiso 1 1 calc R . .
C28 C 0.07602(13) 0.48525(6) 0.38163(5) 0.0248(2) Uani 1 1 d . . .
H28 H 0.0808 0.4395 0.3674 0.030 Uiso 1 1 calc R . .
C29 C 0.06063(11) 0.54200(6) 0.34709(5) 0.0199(2) Uani 1 1 d . . .
H29 H 0.0556 0.5347 0.3093 0.024 Uiso 1 1 calc R . .
C30 C -0.03847(10) 0.64368(6) 0.26441(4) 0.01595(18) Uani 1 1 d . . .
C31 C -0.13645(11) 0.60948(6) 0.27152(5) 0.0211(2) Uani 1 1 d . . .
H31 H -0.1653 0.6092 0.3060 0.025 Uiso 1 1 calc R . .
C32 C -0.19160(13) 0.57606(7) 0.22859(6) 0.0275(3) Uani 1 1 d . . .
H32 H -0.2588 0.5539 0.2335 0.033 Uiso 1 1 calc R . .
C33 C -0.14828(15) 0.57508(8) 0.17826(6) 0.0322(3) Uani 1 1 d . . .
H33 H -0.1863 0.5525 0.1488 0.039 Uiso 1 1 calc R . .
C34 C -0.04990(15) 0.60691(8) 0.17101(5) 0.0294(3) Uani 1 1 d . . .
H34 H -0.0197 0.6052 0.1369 0.035 Uiso 1 1 calc R . .
C35 C 0.00466(12) 0.64146(6) 0.21387(4) 0.0203(2) Uani 1 1 d . . .
H35 H 0.0717 0.6637 0.2087 0.024 Uiso 1 1 calc R . .
C36 C 0.01737(10) 0.86268(6) 0.25423(4) 0.01576(18) Uani 1 1 d . . .
C37 C -0.06047(11) 0.82964(7) 0.21968(5) 0.0219(2) Uani 1 1 d . . .
H37 H -0.0412 0.7899 0.1997 0.026 Uiso 1 1 calc R . .
C38 C -0.16577(12) 0.85501(9) 0.21466(6) 0.0292(3) Uani 1 1 d . . .
H38 H -0.2184 0.8328 0.1911 0.035 Uiso 1 1 calc R . .
C39 C -0.19388(13) 0.91320(9) 0.24434(7) 0.0322(3) Uani 1 1 d . . .
H39 H -0.2658 0.9306 0.2408 0.039 Uiso 1 1 calc R . .
C40 C -0.11785(13) 0.94573(8) 0.27879(6) 0.0287(3) Uani 1 1 d . . .
H40 H -0.1377 0.9849 0.2993 0.034 Uiso 1 1 calc R . .
C41 C -0.01184(11) 0.92095(7) 0.28343(5) 0.0208(2) Uani 1 1 d . . .
H41 H 0.0407 0.9439 0.3066 0.025 Uiso 1 1 calc R . .
C42 C 0.18153(10) 0.83306(6) 0.18573(4) 0.01579(18) Uani 1 1 d . . .
C43 C 0.20971(11) 0.77451(6) 0.15638(5) 0.0194(2) Uani 1 1 d . . .
H43 H 0.2163 0.7304 0.1737 0.023 Uiso 1 1 calc R . .
C44 C 0.22828(14) 0.78032(8) 0.10188(5) 0.0269(3) Uani 1 1 d . . .
H44 H 0.2471 0.7403 0.0821 0.032 Uiso 1 1 calc R . .
C45 C 0.21920(15) 0.84465(9) 0.07675(5) 0.0330(3) Uani 1 1 d . . .
H45 H 0.2331 0.8488 0.0398 0.040 Uiso 1 1 calc R . .
C46 C 0.18983(14) 0.90326(8) 0.10540(5) 0.0298(3) Uani 1 1 d . . .
H46 H 0.1833 0.9472 0.0879 0.036 Uiso 1 1 calc R . .
C47 C 0.17003(12) 0.89764(7) 0.15954(5) 0.0209(2) Uani 1 1 d . . .
H47 H 0.1487 0.9375 0.1788 0.025 Uiso 1 1 calc R . .
C48 C 0.28420(11) 0.61979(6) 0.29519(5) 0.0197(2) Uani 1 1 d . . .
H48 H 0.2423 0.5764 0.2860 0.024 Uiso 1 1 calc R . .
C49 C 0.30042(11) 0.64484(6) 0.34759(5) 0.0190(2) Uani 1 1 d . . .
H49 H 0.2707 0.6213 0.3793 0.023 Uiso 1 1 calc R . .
C50 C 0.41032(11) 0.68251(6) 0.35053(5) 0.0188(2) Uani 1 1 d . . .
H50 H 0.4457 0.6911 0.3872 0.023 Uiso 1 1 calc R . .
C51 C 0.47287(12) 0.63699(7) 0.31151(5) 0.0227(2) Uani 1 1 d . . .
H51A H 0.5421 0.6582 0.3022 0.027 Uiso 1 1 calc R . .
H51B H 0.4848 0.5887 0.3246 0.027 Uiso 1 1 calc R . .
C52 C 0.38318(11) 0.64229(7) 0.26534(5) 0.0213(2) Uani 1 1 d . . .
H52 H 0.3961 0.6176 0.2310 0.026 Uiso 1 1 calc R . .
C53 C 0.36937(10) 0.72212(6) 0.26264(5) 0.01823(19) Uani 1 1 d . . .
H53 H 0.3852 0.7505 0.2304 0.022 Uiso 1 1 calc R . .
C54 C 0.38555(10) 0.74633(6) 0.31480(5) 0.01767(19) Uani 1 1 d . . .
H54 H 0.4132 0.7941 0.3239 0.021 Uiso 1 1 calc R . .
B1 B 0.24720(17) 0.56656(9) 0.11426(6) 0.0291(3) Uani 1 1 d . . .
F1 F 0.23859(10) 0.59109(7) 0.16635(4) 0.0426(3) Uani 1 1 d . . .
F3 F 0.31047(10) 0.50721(6) 0.11412(5) 0.0447(3) Uani 1 1 d . . .
F2 F 0.14426(11) 0.55063(8) 0.09198(5) 0.0517(3) Uani 1 1 d . . .
F4 F 0.28912(15) 0.61807(7) 0.08261(5) 0.0622(4) Uani 1 1 d . . .
O1X O 0.6787(3) 0.6192(2) 0.41288(11) 0.0403(10) Uani 0.459(6) 1 d PD A 1
C1X C 0.6080(6) 0.6486(5) 0.4435(4) 0.0499(19) Uani 0.459(6) 1 d PD A 1
H1XA H 0.5677 0.6131 0.4630 0.060 Uiso 0.459(6) 1 calc PR A 1
H1XB H 0.5560 0.6780 0.4219 0.060 Uiso 0.459(6) 1 calc PR A 1
C2X C 0.6730(11) 0.6882(6) 0.4785(5) 0.125(5) Uani 0.459(6) 1 d PD A 1
H2XA H 0.6480 0.6842 0.5154 0.150 Uiso 0.459(6) 1 calc PR A 1
H2XB H 0.6687 0.7378 0.4676 0.150 Uiso 0.459(6) 1 calc PR A 1
C3X C 0.7922(5) 0.6621(3) 0.4777(3) 0.0454(17) Uani 0.459(6) 1 d PD A 1
H3XA H 0.8372 0.6935 0.4569 0.054 Uiso 0.459(6) 1 calc PR A 1
H3XB H 0.8263 0.6557 0.5144 0.054 Uiso 0.459(6) 1 calc PR A 1
C4X C 0.7710(4) 0.59621(18) 0.4505(2) 0.0296(10) Uani 0.459(6) 1 d PD A 1
H4XA H 0.7494 0.5594 0.4755 0.035 Uiso 0.459(6) 1 calc PR A 1
H4XB H 0.8337 0.5802 0.4310 0.035 Uiso 0.459(6) 1 calc PR A 1
O1X' O 0.6434(14) 0.6237(13) 0.4227(9) 0.57(3) Uani 0.541(6) 1 d PD A 2
C1X' C 0.6124(5) 0.6766(4) 0.4418(3) 0.0437(14) Uani 0.541(6) 1 d PD A 2
H1XC H 0.5369 0.6696 0.4514 0.052 Uiso 0.541(6) 1 calc PR A 2
H1XD H 0.6116 0.7132 0.4138 0.052 Uiso 0.541(6) 1 calc PR A 2
C2X' C 0.6717(5) 0.7005(4) 0.4865(2) 0.0487(14) Uani 0.541(6) 1 d PD A 2
H2XC H 0.6328 0.6911 0.5193 0.058 Uiso 0.541(6) 1 calc PR A 2
H2XD H 0.6831 0.7514 0.4838 0.058 Uiso 0.541(6) 1 calc PR A 2
C3X' C 0.7758(8) 0.6641(4) 0.4895(5) 0.102(4) Uani 0.541(6) 1 d PD A 2
H3XC H 0.7910 0.6446 0.5260 0.123 Uiso 0.541(6) 1 calc PR A 2
H3XD H 0.8345 0.6970 0.4820 0.123 Uiso 0.541(6) 1 calc PR A 2
C4X' C 0.7704(9) 0.6073(7) 0.4489(4) 0.117(4) Uani 0.541(6) 1 d PD A 2
H4XC H 0.7770 0.5605 0.4656 0.141 Uiso 0.541(6) 1 calc PR A 2
H4XD H 0.8252 0.6127 0.4219 0.141 Uiso 0.541(6) 1 calc PR A 2
C2Y C 0.5254(6) 0.4297(4) 0.4354(3) 0.171(3) Uani 1 1 d DU B 2
H2YA H 0.5185 0.3944 0.4623 0.205 Uiso 1 1 d R B 2
H2YB H 0.5910 0.4553 0.4436 0.205 Uiso 1 1 d R B 2
O1Y O 0.3606(14) 0.4523(11) 0.3827(8) 0.369(13) Uani 0.563(5) 1 d PD C 1
C1Y C 0.4272(4) 0.4775(3) 0.4324(2) 0.0515(11) Uani 0.563(5) 1 d PD C 1
H1YA H 0.3898 0.4749 0.4649 0.062 Uiso 0.563(5) 1 d PR C 1
H1YB H 0.4494 0.5248 0.4272 0.062 Uiso 0.563(5) 1 d PR C 1
C3Y C 0.5224(5) 0.3968(5) 0.3792(3) 0.108(3) Uani 0.563(5) 1 d PD C 1
H3YA H 0.5482 0.3496 0.3811 0.130 Uiso 0.563(5) 1 d PR C 1
H3YB H 0.5679 0.4231 0.3568 0.130 Uiso 0.563(5) 1 d PR C 1
C4Y C 0.4138(3) 0.4002(3) 0.35711(19) 0.0573(13) Uani 0.563(5) 1 d PD C 1
H4YA H 0.4128 0.4100 0.3180 0.069 Uiso 0.563(5) 1 calc PR C 1
H4YB H 0.3772 0.3550 0.3622 0.069 Uiso 0.563(5) 1 calc PR C 1
O1Y' O 0.3761(5) 0.4551(2) 0.38538(14) 0.0707(18) Uani 0.437(5) 1 d PD B 2
C4Y' C 0.4089(4) 0.5069(2) 0.43281(17) 0.0318(8) Uani 0.437(5) 1 d PDU B 2
H4YC H 0.3456 0.5201 0.4507 0.038 Uiso 0.437(5) 1 d PR C 2
H4YD H 0.4378 0.5484 0.4177 0.038 Uiso 0.437(5) 1 d PR C 2
C3Y' C 0.4927(3) 0.47764(18) 0.47503(13) 0.0284(8) Uani 0.437(5) 1 d PD . 2
H3YC H 0.4636 0.4542 0.5050 0.034 Uiso 0.437(5) 1 d PR C 2
H3YD H 0.5507 0.5087 0.4859 0.034 Uiso 0.437(5) 1 d PR C 2
C1Y' C 0.4818(19) 0.443(2) 0.3713(7) 0.52(4) Uani 0.437(5) 1 d PD B 2
H1YC H 0.5156 0.4724 0.3444 0.629 Uiso 0.437(5) 1 d PR C 2
H1YD H 0.4642 0.3956 0.3575 0.629 Uiso 0.437(5) 1 d PR C 2
O1Z O 0.3661(5) 0.2177(2) 0.31503(19) 0.0629(14) Uani 0.410(4) 1 d PD D 1
C1Z C 0.4233(4) 0.1510(3) 0.3141(2) 0.0411(11) Uani 0.410(4) 1 d PD D 1
H1ZA H 0.5014 0.1540 0.3080 0.049 Uiso 0.410(4) 1 calc PR D 1
H1ZB H 0.3862 0.1139 0.2924 0.049 Uiso 0.410(4) 1 calc PR D 1
C2Z C 0.3914(7) 0.1554(4) 0.3802(4) 0.077(3) Uani 0.410(4) 1 d PD D 1
H2ZA H 0.3622 0.1106 0.3926 0.093 Uiso 0.410(4) 1 calc PR D 1
H2ZB H 0.4548 0.1689 0.4042 0.093 Uiso 0.410(4) 1 calc PR D 1
C3Z C 0.3023(7) 0.2141(3) 0.3772(3) 0.057(2) Uani 0.410(4) 1 d PD D 1
H3ZA H 0.2506 0.2066 0.3458 0.068 Uiso 0.410(4) 1 d PR D 1
H3ZB H 0.2620 0.2114 0.4102 0.068 Uiso 0.410(4) 1 d PR D 1
C4Z C 0.3489(5) 0.2771(2) 0.3735(3) 0.0402(12) Uani 0.410(4) 1 d PD D 1
H4ZA H 0.4137 0.2866 0.3977 0.048 Uiso 0.410(4) 1 calc PR D 1
H4ZB H 0.3003 0.3177 0.3673 0.048 Uiso 0.410(4) 1 calc PR D 1
O1Z' O 0.5454(7) 0.7644(4) 0.1399(6) 0.264(7) Uani 0.590(4) 1 d PD D 2
C1Z' C 0.5344(9) 0.6911(4) 0.1585(5) 0.193(7) Uani 0.590(4) 1 d PD D 2
H1ZC H 0.4797 0.7005 0.1831 0.231 Uiso 0.590(4) 1 d PR D 2
H1ZD H 0.5959 0.6723 0.1791 0.231 Uiso 0.590(4) 1 d PR D 2
C2Z' C 0.5392(8) 0.6395(5) 0.1322(3) 0.136(4) Uani 0.590(4) 1 d PD D 2
H2ZC H 0.4686 0.6256 0.1145 0.163 Uiso 0.590(4) 1 calc PR D 2
H2ZD H 0.5728 0.5998 0.1524 0.163 Uiso 0.590(4) 1 calc PR D 2
C3Z' C 0.6137(8) 0.6728(4) 0.0939(3) 0.130(4) Uani 0.590(4) 1 d PD D 2
H3ZC H 0.5976 0.6837 0.0566 0.156 Uiso 0.590(4) 1 d PR D 2
H3ZD H 0.6559 0.6308 0.0949 0.156 Uiso 0.590(4) 1 d PR D 2
C4Z' C 0.6619(7) 0.7368(7) 0.1247(4) 0.147(5) Uani 0.590(4) 1 d PD D 2
H4ZC H 0.6993 0.7695 0.1013 0.176 Uiso 0.590(4) 1 calc PR D 2
H4ZD H 0.7096 0.7241 0.1566 0.176 Uiso 0.590(4) 1 calc PR D 2

loop_
_atom_site_aniso_label
_atom_site_aniso_U_11
_atom_site_aniso_U_22
_atom_site_aniso_U_33
_atom_site_aniso_U_23
_atom_site_aniso_U_13
_atom_site_aniso_U_12
Rh1 0.01201(4) 0.01101(3) 0.01488(3) -0.00001(2) -0.00103(2) 0.00023(2)
P1 0.01427(13) 0.01206(10) 0.01187(9) -0.00136(7) -0.00027(8) -0.00167(8)
O1 0.0136(4) 0.0137(3) 0.0171(3) -0.0043(2) -0.0008(3) -0.0003(2)
C1 0.0157(5) 0.0152(4) 0.0134(3) -0.0021(3) 0.0005(3) -0.0017(3)
P2 0.01173(13) 0.01234(10) 0.01260(9) 0.00011(7) -0.00049(8) 0.00010(8)
C2 0.0185(5) 0.0147(4) 0.0172(4) -0.0044(3) 0.0039(4) -0.0015(3)
O2 0.0118(4) 0.0247(4) 0.0129(3) -0.0001(3) 0.0005(3) -0.0015(3)
C3 0.0175(5) 0.0147(4) 0.0156(4) -0.0028(3) 0.0037(3) 0.0001(3)
C4 0.0157(5) 0.0138(4) 0.0156(4) -0.0013(3) 0.0023(3) 0.0000(3)
C5 0.0163(5) 0.0170(4) 0.0202(4) -0.0007(3) 0.0030(4) 0.0016(3)
C6 0.0138(5) 0.0182(4) 0.0209(4) 0.0011(3) 0.0009(4) 0.0006(3)
C7 0.0156(5) 0.0162(4) 0.0167(4) 0.0001(3) -0.0002(3) -0.0016(3)
C8 0.0144(5) 0.0129(4) 0.0147(4) -0.0011(3) 0.0009(3) -0.0013(3)
C9 0.0132(5) 0.0133(4) 0.0145(3) -0.0011(3) 0.0008(3) -0.0008(3)
C10 0.0266(6) 0.0198(5) 0.0159(4) -0.0002(3) 0.0027(4) -0.0003(4)
C11 0.0229(6) 0.0194(5) 0.0238(5) -0.0060(4) 0.0066(4) 0.0019(4)
C12 0.0157(6) 0.0297(6) 0.0309(6) 0.0006(5) -0.0016(5) 0.0028(4)
C13 0.0169(5) 0.0184(4) 0.0153(4) -0.0019(3) -0.0022(3) -0.0010(3)
C14 0.0152(5) 0.0210(4) 0.0158(4) -0.0038(3) -0.0021(3) -0.0025(4)
C15 0.0132(5) 0.0147(4) 0.0168(4) -0.0031(3) -0.0007(3) -0.0003(3)
C16 0.0129(5) 0.0157(4) 0.0216(4) -0.0019(3) -0.0008(4) -0.0019(3)
C17 0.0133(5) 0.0155(4) 0.0224(4) 0.0017(3) 0.0012(4) -0.0020(3)
C18 0.0140(5) 0.0144(4) 0.0176(4) 0.0017(3) 0.0017(3) -0.0003(3)
C19 0.0119(5) 0.0123(3) 0.0145(3) -0.0001(3) 0.0005(3) 0.0003(3)
C20 0.0120(5) 0.0131(4) 0.0147(3) -0.0016(3) 0.0005(3) -0.0001(3)
C21 0.0284(7) 0.0236(5) 0.0219(5) -0.0098(4) 0.0042(5) -0.0090(5)
C22 0.0192(7) 0.0386(7) 0.0245(5) 0.0024(5) -0.0074(5) -0.0041(5)
C23 0.0188(7) 0.0376(7) 0.0315(6) 0.0096(5) 0.0014(5) -0.0116(5)
C24 0.0183(5) 0.0138(4) 0.0137(4) -0.0004(3) 0.0004(3) -0.0012(3)
C25 0.0257(6) 0.0172(4) 0.0145(4) -0.0003(3) 0.0000(4) -0.0021(4)
C26 0.0334(7) 0.0229(5) 0.0157(4) 0.0034(4) -0.0014(4) -0.0020(5)
C27 0.0360(8) 0.0195(5) 0.0227(5) 0.0062(4) -0.0024(5) -0.0014(5)
C28 0.0357(8) 0.0144(4) 0.0242(5) 0.0017(4) 0.0006(5) 0.0005(4)
C29 0.0283(6) 0.0142(4) 0.0170(4) -0.0008(3) 0.0007(4) -0.0005(4)
C30 0.0189(5) 0.0141(4) 0.0145(4) -0.0017(3) -0.0021(3) -0.0029(3)
C31 0.0214(6) 0.0169(4) 0.0246(5) -0.0017(4) -0.0010(4) -0.0052(4)
C32 0.0240(7) 0.0203(5) 0.0367(7) -0.0041(5) -0.0100(5) -0.0060(4)
C33 0.0416(9) 0.0250(6) 0.0276(6) -0.0066(5) -0.0157(6) -0.0049(6)
C34 0.0445(9) 0.0273(6) 0.0155(4) -0.0051(4) -0.0061(5) -0.0028(6)
C35 0.0272(6) 0.0191(4) 0.0143(4) -0.0020(3) -0.0006(4) -0.0032(4)
C36 0.0130(5) 0.0165(4) 0.0176(4) 0.0032(3) -0.0005(3) 0.0009(3)
C37 0.0178(6) 0.0225(5) 0.0247(5) 0.0047(4) -0.0045(4) -0.0022(4)
C38 0.0153(7) 0.0373(7) 0.0341(7) 0.0125(5) -0.0065(5) -0.0031(5)
C39 0.0170(7) 0.0449(8) 0.0350(7) 0.0165(6) 0.0048(5) 0.0100(5)
C40 0.0251(7) 0.0348(7) 0.0269(6) 0.0073(5) 0.0071(5) 0.0156(5)
C41 0.0206(6) 0.0222(5) 0.0198(4) 0.0015(4) 0.0013(4) 0.0068(4)
C42 0.0162(5) 0.0182(4) 0.0128(3) 0.0000(3) -0.0004(3) -0.0001(3)
C43 0.0217(6) 0.0205(5) 0.0159(4) -0.0023(3) 0.0000(4) 0.0000(4)
C44 0.0335(8) 0.0318(6) 0.0153(4) -0.0048(4) 0.0013(5) 0.0026(5)
C45 0.0440(10) 0.0405(8) 0.0145(4) 0.0032(5) 0.0029(5) 0.0063(7)
C46 0.0408(9) 0.0316(6) 0.0170(5) 0.0077(4) 0.0009(5) 0.0046(6)
C47 0.0248(6) 0.0213(5) 0.0163(4) 0.0033(3) -0.0012(4) 0.0025(4)
C48 0.0199(6) 0.0133(4) 0.0252(5) -0.0019(3) -0.0049(4) 0.0018(3)
C49 0.0190(6) 0.0163(4) 0.0211(4) 0.0031(3) -0.0031(4) 0.0020(4)
C50 0.0170(6) 0.0186(4) 0.0202(4) -0.0015(3) -0.0041(4) 0.0032(4)
C51 0.0195(6) 0.0212(5) 0.0269(5) -0.0023(4) -0.0024(4) 0.0075(4)
C52 0.0198(6) 0.0209(5) 0.0228(5) -0.0057(4) -0.0020(4) 0.0059(4)
C53 0.0140(5) 0.0203(4) 0.0204(4) 0.0009(3) 0.0010(4) 0.0026(3)
C54 0.0125(5) 0.0162(4) 0.0240(5) -0.0019(3) -0.0011(4) 0.0014(3)
B1 0.0404(10) 0.0275(7) 0.0195(5) 0.0012(5) 0.0019(6) 0.0028(6)
F1 0.0502(7) 0.0578(7) 0.0198(4) -0.0104(4) 0.0024(4) -0.0157(5)
F3 0.0436(7) 0.0426(6) 0.0473(6) 0.0091(5) -0.0025(5) 0.0155(5)
F2 0.0465(7) 0.0657(8) 0.0402(6) -0.0208(5) -0.0180(5) 0.0183(6)
F4 0.1098(12) 0.0363(6) 0.0444(6) 0.0077(5) 0.0355(7) -0.0013(7)
O1X 0.0194(14) 0.073(2) 0.0274(12) 0.0242(12) -0.0083(9) -0.0117(12)
C1X 0.015(2) 0.083(5) 0.050(3) -0.002(4) -0.0098(19) 0.014(3)
C2X 0.158(9) 0.065(5) 0.169(10) 0.052(5) 0.134(8) 0.055(6)
C3X 0.030(2) 0.035(3) 0.070(4) 0.033(3) -0.003(2) 0.0006(17)
C4X 0.023(2) 0.0165(11) 0.047(2) 0.0128(12) -0.0203(16) -0.0118(10)
O1X' 0.201(17) 0.94(6) 0.54(3) 0.54(4) -0.176(18) -0.14(2)
C1X' 0.021(2) 0.071(4) 0.0372(19) 0.012(2) -0.0119(14) 0.006(2)
C2X' 0.047(3) 0.053(3) 0.044(2) 0.020(2) -0.013(2) -0.005(2)
C3X' 0.120(8) 0.040(3) 0.133(7) -0.020(4) -0.095(6) 0.004(4)
C4X' 0.085(7) 0.206(12) 0.061(5) 0.017(6) 0.006(4) 0.014(7)
C2Y 0.141(5) 0.224(7) 0.148(5) 0.033(5) 0.008(4) 0.041(5)
O1Y 0.28(2) 0.41(3) 0.40(2) -0.19(2) -0.069(17) -0.024(18)
C1Y 0.040(2) 0.056(3) 0.059(2) -0.008(2) 0.0083(18) -0.003(2)
C3Y 0.051(3) 0.201(9) 0.069(3) -0.061(4) -0.024(3) 0.054(4)
C4Y 0.033(2) 0.087(3) 0.050(2) -0.029(2) -0.0161(16) 0.0183(19)
O1Y' 0.122(4) 0.054(2) 0.0312(15) -0.0133(14) -0.034(2) 0.056(3)
C4Y' 0.035(2) 0.0292(17) 0.0311(16) 0.0060(14) -0.0023(14) -0.0010(15)
C3Y' 0.0332(19) 0.0262(14) 0.0254(13) 0.0047(10) -0.0013(12) -0.0030(12)
C1Y' 0.90(10) 0.53(7) 0.16(2) -0.02(3) 0.14(4) 0.46(7)
O1Z 0.074(3) 0.058(3) 0.056(3) 0.0052(19) 0.000(2) 0.010(2)
C1Z 0.031(2) 0.043(2) 0.049(2) -0.0121(19) -0.0035(18) 0.0096(18)
C2Z 0.052(5) 0.061(4) 0.113(8) -0.012(5) -0.035(5) -0.006(3)
C3Z 0.061(5) 0.033(2) 0.072(4) -0.023(3) -0.028(3) 0.013(2)
C4Z 0.035(3) 0.0246(17) 0.059(3) 0.0016(17) -0.013(2) -0.0011(15)
O1Z' 0.143(7) 0.197(10) 0.47(2) 0.011(11) 0.156(10) -0.024(7)
C1Z' 0.168(9) 0.097(6) 0.332(16) -0.102(8) 0.164(10) -0.088(6)
C2Z' 0.179(9) 0.154(8) 0.070(4) 0.020(4) -0.035(5) -0.114(7)
C3Z' 0.232(11) 0.091(5) 0.062(4) -0.002(3) -0.029(5) -0.079(6)
C4Z' 0.097(7) 0.255(14) 0.091(6) -0.095(8) 0.031(5) -0.096(8)

loop_
_atom_type_symbol
_atom_type_description
_atom_type_scat_dispersion_real
_atom_type_scat_dispersion_imag
_atom_type_scat_source
C C 0.0033 0.0016 'International Tables Vol C Tables 4.2.6.8 and 6.1.1.4'
H H 0.0000 0.0000 'International Tables Vol C Tables 4.2.6.8 and 6.1.1.4'
B B 0.0013 0.0007 'International Tables Vol C Tables 4.2.6.8 and 6.1.1.4'
O O 0.0106 0.0060 'International Tables Vol C Tables 4.2.6.8 and 6.1.1.4'
F F 0.0171 0.0103 'International Tables Vol C Tables 4.2.6.8 and 6.1.1.4'
P P 0.1023 0.0942 'International Tables Vol C Tables 4.2.6.8 and 6.1.1.4'
Rh Rh -1.1178 0.9187 'International Tables Vol C Tables 4.2.6.8 and 6.1.1.4'

loop_
_geom_angle_atom_site_label_1
_geom_angle_atom_site_label_2
_geom_angle_atom_site_label_3
_geom_angle
_geom_angle_site_symmetry_1
_geom_angle_site_symmetry_3
_geom_angle_publ_flag
C48 Rh1 C49 37.27(5) . . ?
C48 Rh1 C53 66.02(5) . . ?
C49 Rh1 C53 77.55(5) . . ?
C48 Rh1 C54 77.47(5) . . ?
C49 Rh1 C54 65.09(5) . . ?
C53 Rh1 C54 36.00(4) . . ?
C48 Rh1 P1 96.44(4) . . ?
C49 Rh1 P1 95.22(4) . . ?
C53 Rh1 P1 159.32(3) . . ?
C54 Rh1 P1 154.92(3) . . ?
C48 Rh1 P2 150.68(3) . . ?
C49 Rh1 P2 162.38(3) . . ?
C53 Rh1 P2 93.72(3) . . ?
C54 Rh1 P2 98.87(3) . . ?
P1 Rh1 P2 97.892(11) . . ?
C30 P1 C8 106.92(5) . . ?
C30 P1 C24 100.36(5) . . ?
C8 P1 C24 103.45(5) . . ?
C30 P1 Rh1 114.24(4) . . ?
C8 P1 Rh1 118.18(4) . . ?
C24 P1 Rh1 111.72(4) . . ?
C9 O1 C1 112.60(8) . . ?
O2 C1 O1 103.39(8) . . ?
O2 C1 C13 111.31(9) . . ?
O1 C1 C13 107.60(9) . . ?
O2 C1 C2 108.56(9) . . ?
O1 C1 C2 111.68(9) . . ?
C13 C1 C2 113.83(9) . . ?
C19 P2 C36 109.97(5) . . ?
C19 P2 C42 104.43(5) . . ?
C36 P2 C42 99.79(5) . . ?
C19 P2 Rh1 100.80(3) . . ?
C36 P2 Rh1 125.79(4) . . ?
C42 P2 Rh1 114.55(4) . . ?
C3 C2 C1 114.19(9) . . ?
C20 O2 C1 121.29(9) . . ?
C4 C3 C11 113.17(10) . . ?
C4 C3 C2 104.90(8) . . ?
C11 C3 C2 108.70(9) . . ?
C4 C3 C10 110.72(9) . . ?
C11 C3 C10 108.01(9) . . ?
C2 C3 C10 111.35(10) . . ?
C5 C4 C9 118.89(10) . . ?
C5 C4 C3 125.41(10) . . ?
C9 C4 C3 115.60(10) . . ?
C4 C5 C6 121.19(10) . . ?
C7 C6 C5 118.53(11) . . ?
C7 C6 C12 121.09(11) . . ?
C5 C6 C12 120.38(11) . . ?
C6 C7 C8 121.99(10) . . ?
C7 C8 C9 117.72(10) . . ?
C7 C8 P1 122.13(8) . . ?
C9 C8 P1 120.15(9) . . ?
O1 C9 C8 120.53(9) . . ?
O1 C9 C4 118.07(9) . . ?
C8 C9 C4 121.38(11) . . ?
C1 C13 C14 114.20(10) . . ?
C15 C14 C22 111.69(10) . . ?
C15 C14 C21 108.41(10) . . ?
C22 C14 C21 108.57(11) . . ?
C15 C14 C13 106.68(9) . . ?
C22 C14 C13 106.51(10) . . ?
C21 C14 C13 115.04(10) . . ?
C20 C15 C16 117.74(10) . . ?
C20 C15 C14 118.44(10) . . ?
C16 C15 C14 123.78(11) . . ?
C17 C16 C15 121.67(11) . . ?
C16 C17 C18 118.74(10) . . ?
C16 C17 C23 121.12(12) . . ?
C18 C17 C23 120.11(11) . . ?
C17 C18 C19 121.23(10) . . ?
C18 C19 C20 117.88(10) . . ?
C18 C19 P2 122.02(8) . . ?
C20 C19 P2 117.00(8) . . ?
O2 C20 C15 122.78(9) . . ?
O2 C20 C19 115.34(10) . . ?
C15 C20 C19 121.88(10) . . ?
C29 C24 C25 118.61(10) . . ?
C29 C24 P1 119.12(8) . . ?
C25 C24 P1 122.05(8) . . ?
C26 C25 C24 120.22(11) . . ?
C27 C26 C25 120.69(11) . . ?
C26 C27 C28 119.75(11) . . ?
C27 C28 C29 119.89(11) . . ?
C28 C29 C24 120.84(11) . . ?
C35 C30 C31 118.89(11) . . ?
C35 C30 P1 118.50(9) . . ?
C31 C30 P1 122.29(9) . . ?
C32 C31 C30 120.48(12) . . ?
C31 C32 C33 119.93(14) . . ?
C34 C33 C32 120.23(12) . . ?
C33 C34 C35 119.85(13) . . ?
C34 C35 C30 120.56(13) . . ?
C41 C36 C37 119.43(12) . . ?
C41 C36 P2 123.71(10) . . ?
C37 C36 P2 116.85(9) . . ?
C38 C37 C36 120.09(13) . . ?
C37 C38 C39 119.80(15) . . ?
C40 C39 C38 120.46(14) . . ?
C39 C40 C41 119.89(14) . . ?
C36 C41 C40 120.32(14) . . ?
C43 C42 C47 119.28(10) . . ?
C43 C42 P2 121.45(9) . . ?
C47 C42 P2 119.22(8) . . ?
C44 C43 C42 120.43(12) . . ?
C45 C44 C43 119.77(12) . . ?
C44 C45 C46 120.34(12) . . ?
C47 C46 C45 120.13(13) . . ?
C46 C47 C42 120.02(12) . . ?
C49 C48 C52 106.50(11) . . ?
C49 C48 Rh1 71.95(7) . . ?
C52 C48 Rh1 96.91(7) . . ?
C48 C49 C50 106.33(11) . . ?
C48 C49 Rh1 70.78(7) . . ?
C50 C49 Rh1 97.60(7) . . ?
C54 C50 C49 101.77(10) . . ?
C54 C50 C51 100.16(10) . . ?
C49 C50 C51 100.46(10) . . ?
C52 C51 C50 93.68(10) . . ?
C48 C52 C53 102.15(9) . . ?
C48 C52 C51 100.36(10) . . ?
C53 C52 C51 99.77(10) . . ?
C54 C53 C52 106.51(10) . . ?
C54 C53 Rh1 72.79(7) . . ?
C52 C53 Rh1 94.56(8) . . ?
C53 C54 C50 106.74(10) . . ?
C53 C54 Rh1 71.21(7) . . ?
C50 C54 Rh1 95.42(8) . . ?
F3 B1 F4 110.68(15) . . ?
F3 B1 F1 111.03(14) . . ?
F4 B1 F1 110.03(14) . . ?
F3 B1 F2 108.86(14) . . ?
F4 B1 F2 107.30(15) . . ?
F1 B1 F2 108.85(15) . . ?
C1X O1X C4X 105.8(5) . . ?
O1X C1X C2X 102.6(7) . . ?
C1X C2X C3X 109.3(8) . . ?
C4X C3X C2X 98.2(7) . . ?
C3X C4X O1X 98.2(4) . . ?
C1X' O1X' C4X' 108.7(16) . . ?
O1X' C1X' C2X' 115.9(10) . . ?
C1X' C2X' C3X' 107.7(6) . . ?
C2X' C3X' C4X' 108.4(7) . . ?
C3X' C4X' O1X' 97.2(12) . . ?
C3Y' C2Y C1Y' 118.2(11) . . ?
C4Y O1Y C1Y 110.9(11) . . ?
O1Y C4Y C3Y 108.9(7) . . ?
C1Y' O1Y' C4Y' 95.3(14) . . ?
C3Y' C4Y' O1Y' 114.4(3) . . ?
C2Y C3Y' C3Y' 155.5(5) . 3_666 ?
C2Y C3Y' C4Y' 88.4(4) . . ?
C3Y' C3Y' C4Y' 113.3(4) 3_666 . ?
O1Y' C1Y' C2Y 92.1(10) . . ?
C1Z O1Z C3Z 102.8(4) . . ?
C1Z O1Z C4Z 128.7(4) . . ?
C3Z O1Z C4Z 43.2(3) . . ?
O1Z C1Z C2Z 78.5(4) . . ?
C3Z C2Z C1Z 101.1(6) . . ?
C4Z C3Z C2Z 110.2(7) . . ?
C4Z C3Z O1Z 71.9(5) . . ?
C2Z C3Z O1Z 73.8(5) . . ?
C3Z C4Z O1Z 64.9(4) . . ?
C1Z' O1Z' C4Z' 82.2(7) . . ?
C2Z' C1Z' O1Z' 127.3(11) . . ?
C2Z' C1Z' C3Z' 50.0(5) . . ?
O1Z' C1Z' C3Z' 81.6(6) . . ?
C2Z' C1Z' C4Z' 93.7(7) . . ?
O1Z' C1Z' C4Z' 51.4(5) . . ?
C3Z' C1Z' C4Z' 45.4(3) . . ?
C1Z' C2Z' C3Z' 92.7(6) . . ?
C2Z' C3Z' C4Z' 104.9(6) . . ?
C2Z' C3Z' C1Z' 37.2(4) . . ?
C4Z' C3Z' C1Z' 69.6(5) . . ?
C3Z' C4Z' O1Z' 93.1(7) . . ?
C3Z' C4Z' C1Z' 65.0(5) . . ?
O1Z' C4Z' C1Z' 46.5(5) . . ?

loop_
_geom_bond_atom_site_label_1
_geom_bond_atom_site_label_2
_geom_bond_distance
_geom_bond_site_symmetry_2
_geom_bond_publ_flag
Rh1 C48 2.1712(11) . ?
Rh1 C49 2.1862(12) . ?
Rh1 C53 2.2246(12) . ?
Rh1 C54 2.2446(12) . ?
Rh1 P1 2.3012(3) . ?
Rh1 P2 2.3463(3) . ?
P1 C30 1.8235(11) . ?
P1 C8 1.8281(11) . ?
P1 C24 1.8357(11) . ?
O1 C9 1.3922(15) . ?
O1 C1 1.4464(13) . ?
C1 O2 1.4411(13) . ?
C1 C13 1.5160(17) . ?
C1 C2 1.5459(15) . ?
P2 C19 1.8231(11) . ?
P2 C36 1.8245(12) . ?
P2 C42 1.8296(10) . ?
C2 C3 1.5397(16) . ?
O2 C20 1.3694(13) . ?
C3 C4 1.5130(16) . ?
C3 C11 1.5296(16) . ?
C3 C10 1.5474(16) . ?
C4 C5 1.3888(17) . ?
C4 C9 1.4017(15) . ?
C5 C6 1.3986(17) . ?
C6 C7 1.3953(16) . ?
C6 C12 1.5046(19) . ?
C7 C8 1.3994(17) . ?
C8 C9 1.4008(15) . ?
C13 C14 1.5567(17) . ?
C14 C15 1.5175(15) . ?
C14 C22 1.535(2) . ?
C14 C21 1.5456(17) . ?
C15 C20 1.3939(16) . ?
C15 C16 1.3987(16) . ?
C16 C17 1.3932(16) . ?
C17 C18 1.3976(17) . ?
C17 C23 1.5042(17) . ?
C18 C19 1.3987(15) . ?
C19 C20 1.4049(14) . ?
C24 C29 1.4006(15) . ?
C24 C25 1.4026(15) . ?
C25 C26 1.3906(17) . ?
C26 C27 1.3869(19) . ?
C27 C28 1.3907(19) . ?
C28 C29 1.3934(17) . ?
C30 C35 1.3985(16) . ?
C30 C31 1.4012(17) . ?
C31 C32 1.3880(19) . ?
C32 C33 1.394(2) . ?
C33 C34 1.386(3) . ?
C34 C35 1.3939(18) . ?
C36 C41 1.3944(16) . ?
C36 C37 1.4021(18) . ?
C37 C38 1.391(2) . ?
C38 C39 1.396(3) . ?
C39 C40 1.382(3) . ?
C40 C41 1.3948(19) . ?
C42 C43 1.3968(16) . ?
C42 C47 1.4035(16) . ?
C43 C44 1.3949(17) . ?
C44 C45 1.386(2) . ?
C45 C46 1.393(2) . ?
C46 C47 1.3892(17) . ?
C48 C49 1.3925(17) . ?
C48 C52 1.5359(19) . ?
C49 C50 1.5395(19) . ?
C50 C54 1.5335(17) . ?
C50 C51 1.5504(17) . ?
C51 C52 1.550(2) . ?
C52 C53 1.5429(17) . ?
C53 C54 1.3813(17) . ?
B1 F3 1.383(2) . ?
B1 F4 1.386(2) . ?
B1 F1 1.3898(18) . ?
B1 F2 1.392(2) . ?
O1X C1X 1.323(9) . ?
O1X C4X 1.497(5) . ?
C1X C2X 1.377(17) . ?
C2X C3X 1.560(13) . ?
C3X C4X 1.451(9) . ?
O1X' C1X' 1.19(3) . ?
O1X' C4X' 1.693(17) . ?
C1X' C2X' 1.374(9) . ?
C2X' C3X' 1.465(12) . ?
C3X' C4X' 1.487(14) . ?
C2Y C3Y' 1.426(7) . ?
C2Y C1Y' 1.671(17) . ?
O1Y C4Y 1.376(14) . ?
O1Y C1Y 1.521(13) . ?
C3Y C4Y 1.422(7) . ?
O1Y' C1Y' 1.397(19) . ?
O1Y' C4Y' 1.576(6) . ?
C4Y' C3Y' 1.535(6) . ?
C3Y' C3Y' 1.512(7) 3_666 ?
O1Z C1Z 1.465(6) . ?
O1Z C3Z 1.783(11) . ?
O1Z C4Z 1.871(7) . ?
C1Z C2Z 1.719(11) . ?
C2Z C3Z 1.576(10) . ?
C3Z C4Z 1.346(8) . ?
O1Z' C1Z' 1.489(11) . ?
O1Z' C4Z' 1.605(11) . ?
C1Z' C2Z' 1.192(10) . ?
C1Z' C3Z' 1.968(11) . ?
C1Z' C4Z' 2.036(12) . ?
C2Z' C3Z' 1.510(10) . ?
C3Z' C4Z' 1.547(10) . ?

loop_
_geom_torsion_atom_site_label_1
_geom_torsion_atom_site_label_2
_geom_torsion_atom_site_label_3
_geom_torsion_atom_site_label_4
_geom_torsion
_geom_torsion_site_symmetry_1
_geom_torsion_site_symmetry_2
_geom_torsion_site_symmetry_3
_geom_torsion_site_symmetry_4
_geom_torsion_publ_flag
C48 Rh1 P1 C30 -74.84(5) . . . . ?
C49 Rh1 P1 C30 -112.29(5) . . . . ?
C53 Rh1 P1 C30 -44.06(10) . . . . ?
C54 Rh1 P1 C30 -148.93(8) . . . . ?
P2 Rh1 P1 C30 79.51(4) . . . . ?
C48 Rh1 P1 C8 158.05(5) . . . . ?
C49 Rh1 P1 C8 120.60(5) . . . . ?
C53 Rh1 P1 C8 -171.17(10) . . . . ?
C54 Rh1 P1 C8 83.97(8) . . . . ?
P2 Rh1 P1 C8 -47.60(4) . . . . ?
C48 Rh1 P1 C24 38.22(5) . . . . ?
C49 Rh1 P1 C24 0.77(5) . . . . ?
C53 Rh1 P1 C24 69.00(10) . . . . ?
C54 Rh1 P1 C24 -35.87(8) . . . . ?
P2 Rh1 P1 C24 -167.43(4) . . . . ?
C9 O1 C1 O2 -69.44(10) . . . . ?
C9 O1 C1 C13 172.69(8) . . . . ?
C9 O1 C1 C2 47.09(11) . . . . ?
C48 Rh1 P2 C19 -110.71(8) . . . . ?
C49 Rh1 P2 C19 -6.98(12) . . . . ?
C53 Rh1 P2 C19 -66.41(5) . . . . ?
C54 Rh1 P2 C19 -30.54(4) . . . . ?
P1 Rh1 P2 C19 130.74(3) . . . . ?
C48 Rh1 P2 C36 124.81(9) . . . . ?
C49 Rh1 P2 C36 -131.46(12) . . . . ?
C53 Rh1 P2 C36 169.11(6) . . . . ?
C54 Rh1 P2 C36 -155.02(6) . . . . ?
P1 Rh1 P2 C36 6.26(5) . . . . ?
C48 Rh1 P2 C42 0.76(9) . . . . ?
C49 Rh1 P2 C42 104.49(12) . . . . ?
C53 Rh1 P2 C42 45.06(5) . . . . ?
C54 Rh1 P2 C42 80.93(5) . . . . ?
P1 Rh1 P2 C42 -117.79(4) . . . . ?
O2 C1 C2 C3 117.94(10) . . . . ?
O1 C1 C2 C3 4.60(14) . . . . ?
C13 C1 C2 C3 -117.49(11) . . . . ?
O1 C1 O2 C20 -118.99(10) . . . . ?
C13 C1 O2 C20 -3.75(13) . . . . ?
C2 C1 O2 C20 122.30(10) . . . . ?
C1 C2 C3 C4 -50.16(12) . . . . ?
C1 C2 C3 C11 -171.48(10) . . . . ?
C1 C2 C3 C10 69.65(12) . . . . ?
C11 C3 C4 C5 -7.84(15) . . . . ?
C2 C3 C4 C5 -126.17(11) . . . . ?
C10 C3 C4 C5 113.60(12) . . . . ?
C11 C3 C4 C9 168.33(10) . . . . ?
C2 C3 C4 C9 50.00(12) . . . . ?
C10 C3 C4 C9 -70.23(12) . . . . ?
C9 C4 C5 C6 2.29(16) . . . . ?
C3 C4 C5 C6 178.35(10) . . . . ?
C4 C5 C6 C7 1.89(17) . . . . ?
C4 C5 C6 C12 -178.93(11) . . . . ?
C5 C6 C7 C8 -2.28(17) . . . . ?
C12 C6 C7 C8 178.54(11) . . . . ?
C6 C7 C8 C9 -1.52(16) . . . . ?
C6 C7 C8 P1 177.67(9) . . . . ?
C30 P1 C8 C7 1.01(10) . . . . ?
C24 P1 C8 C7 -104.42(9) . . . . ?
Rh1 P1 C8 C7 131.54(8) . . . . ?
C30 P1 C8 C9 -179.82(8) . . . . ?
C24 P1 C8 C9 74.75(9) . . . . ?
Rh1 P1 C8 C9 -49.29(9) . . . . ?
C1 O1 C9 C8 130.06(10) . . . . ?
C1 O1 C9 C4 -51.35(12) . . . . ?
C7 C8 C9 O1 -175.60(9) . . . . ?
P1 C8 C9 O1 5.20(13) . . . . ?
C7 C8 C9 C4 5.86(15) . . . . ?
P1 C8 C9 C4 -173.34(8) . . . . ?
C5 C4 C9 O1 175.13(9) . . . . ?
C3 C4 C9 O1 -1.30(14) . . . . ?
C5 C4 C9 C8 -6.29(15) . . . . ?
C3 C4 C9 C8 177.27(9) . . . . ?
O2 C1 C13 C14 44.40(12) . . . . ?
O1 C1 C13 C14 157.01(8) . . . . ?
C2 C1 C13 C14 -78.67(11) . . . . ?
C1 C13 C14 C15 -54.86(12) . . . . ?
C1 C13 C14 C22 -174.28(10) . . . . ?
C1 C13 C14 C21 65.39(13) . . . . ?
C22 C14 C15 C20 142.96(11) . . . . ?
C21 C14 C15 C20 -97.47(12) . . . . ?
C13 C14 C15 C20 26.95(14) . . . . ?
C22 C14 C15 C16 -34.81(16) . . . . ?
C21 C14 C15 C16 84.76(14) . . . . ?
C13 C14 C15 C16 -150.81(11) . . . . ?
C20 C15 C16 C17 -3.51(16) . . . . ?
C14 C15 C16 C17 174.27(11) . . . . ?
C15 C16 C17 C18 -4.25(17) . . . . ?
C15 C16 C17 C23 177.77(12) . . . . ?
C16 C17 C18 C19 5.92(17) . . . . ?
C23 C17 C18 C19 -176.07(12) . . . . ?
C17 C18 C19 C20 0.21(16) . . . . ?
C17 C18 C19 P2 -159.27(9) . . . . ?
C36 P2 C19 C18 -123.76(9) . . . . ?
C42 P2 C19 C18 -17.48(10) . . . . ?
Rh1 P2 C19 C18 101.59(9) . . . . ?
C36 P2 C19 C20 76.58(9) . . . . ?
C42 P2 C19 C20 -177.14(8) . . . . ?
Rh1 P2 C19 C20 -58.07(8) . . . . ?
C1 O2 C20 C15 -25.73(15) . . . . ?
C1 O2 C20 C19 153.90(9) . . . . ?
C16 C15 C20 O2 -170.41(10) . . . . ?
C14 C15 C20 O2 11.68(16) . . . . ?
C16 C15 C20 C19 9.99(16) . . . . ?
C14 C15 C20 C19 -167.92(10) . . . . ?
C18 C19 C20 O2 171.98(9) . . . . ?
P2 C19 C20 O2 -27.49(12) . . . . ?
C18 C19 C20 C15 -8.39(15) . . . . ?
P2 C19 C20 C15 152.13(9) . . . . ?
C30 P1 C24 C29 35.31(11) . . . . ?
C8 P1 C24 C29 145.67(10) . . . . ?
Rh1 P1 C24 C29 -86.17(10) . . . . ?
C30 P1 C24 C25 -150.22(11) . . . . ?
C8 P1 C24 C25 -39.85(12) . . . . ?
Rh1 P1 C24 C25 88.31(11) . . . . ?
C29 C24 C25 C26 -0.8(2) . . . . ?
P1 C24 C25 C26 -175.35(11) . . . . ?
C24 C25 C26 C27 0.2(2) . . . . ?
C25 C26 C27 C28 0.3(2) . . . . ?
C26 C27 C28 C29 -0.1(2) . . . . ?
C27 C28 C29 C24 -0.5(2) . . . . ?
C25 C24 C29 C28 1.0(2) . . . . ?
P1 C24 C29 C28 175.69(11) . . . . ?
C8 P1 C30 C35 130.99(10) . . . . ?
C24 P1 C30 C35 -121.38(10) . . . . ?
Rh1 P1 C30 C35 -1.72(11) . . . . ?
C8 P1 C30 C31 -55.47(11) . . . . ?
C24 P1 C30 C31 52.15(11) . . . . ?
Rh1 P1 C30 C31 171.82(9) . . . . ?
C35 C30 C31 C32 -2.24(19) . . . . ?
P1 C30 C31 C32 -175.75(11) . . . . ?
C30 C31 C32 C33 1.4(2) . . . . ?
C31 C32 C33 C34 0.5(2) . . . . ?
C32 C33 C34 C35 -1.5(2) . . . . ?
C33 C34 C35 C30 0.7(2) . . . . ?
C31 C30 C35 C34 1.17(19) . . . . ?
P1 C30 C35 C34 174.93(11) . . . . ?
C19 P2 C36 C41 -12.13(11) . . . . ?
C42 P2 C36 C41 -121.50(10) . . . . ?
Rh1 P2 C36 C41 108.39(9) . . . . ?
C19 P2 C36 C37 166.50(8) . . . . ?
C42 P2 C36 C37 57.12(10) . . . . ?
Rh1 P2 C36 C37 -72.99(10) . . . . ?
C41 C36 C37 C38 0.08(18) . . . . ?
P2 C36 C37 C38 -178.61(10) . . . . ?
C36 C37 C38 C39 -0.4(2) . . . . ?
C37 C38 C39 C40 -0.1(2) . . . . ?
C38 C39 C40 C41 0.9(2) . . . . ?
C37 C36 C41 C40 0.71(18) . . . . ?
P2 C36 C41 C40 179.30(10) . . . . ?
C39 C40 C41 C36 -1.2(2) . . . . ?
C19 P2 C42 C43 123.24(11) . . . . ?
C36 P2 C42 C43 -123.04(11) . . . . ?
Rh1 P2 C42 C43 13.96(12) . . . . ?
C19 P2 C42 C47 -59.26(11) . . . . ?
C36 P2 C42 C47 54.47(11) . . . . ?
Rh1 P2 C42 C47 -168.54(9) . . . . ?
C47 C42 C43 C44 1.2(2) . . . . ?
P2 C42 C43 C44 178.72(11) . . . . ?
C42 C43 C44 C45 0.3(2) . . . . ?
C43 C44 C45 C46 -1.1(3) . . . . ?
C44 C45 C46 C47 0.4(3) . . . . ?
C45 C46 C47 C42 1.2(2) . . . . ?
C43 C42 C47 C46 -2.0(2) . . . . ?
P2 C42 C47 C46 -179.51(12) . . . . ?
C53 Rh1 C48 C49 101.23(8) . . . . ?
C54 Rh1 C48 C49 65.15(8) . . . . ?
P1 Rh1 C48 C49 -90.17(7) . . . . ?
P2 Rh1 C48 C49 150.94(7) . . . . ?
C49 Rh1 C48 C52 -105.15(11) . . . . ?
C53 Rh1 C48 C52 -3.92(7) . . . . ?
C54 Rh1 C48 C52 -40.01(7) . . . . ?
P1 Rh1 C48 C52 164.67(7) . . . . ?
P2 Rh1 C48 C52 45.79(12) . . . . ?
C52 C48 C49 C50 -0.48(12) . . . . ?
Rh1 C48 C49 C50 -92.51(8) . . . . ?
C52 C48 C49 Rh1 92.03(8) . . . . ?
C53 Rh1 C49 C48 -66.60(8) . . . . ?
C54 Rh1 C49 C48 -102.42(8) . . . . ?
P1 Rh1 C49 C48 93.77(7) . . . . ?
P2 Rh1 C49 C48 -128.23(10) . . . . ?
C48 Rh1 C49 C50 104.70(11) . . . . ?
C53 Rh1 C49 C50 38.10(7) . . . . ?
C54 Rh1 C49 C50 2.28(7) . . . . ?
P1 Rh1 C49 C50 -161.52(6) . . . . ?
P2 Rh1 C49 C50 -23.53(16) . . . . ?
C48 C49 C50 C54 69.02(11) . . . . ?
Rh1 C49 C50 C54 -3.10(9) . . . . ?
C48 C49 C50 C51 -33.78(12) . . . . ?
Rh1 C49 C50 C51 -105.90(8) . . . . ?
C54 C50 C51 C52 -52.26(11) . . . . ?
C49 C50 C51 C52 51.85(11) . . . . ?
C49 C48 C52 C53 -67.88(12) . . . . ?
Rh1 C48 C52 C53 5.28(10) . . . . ?
C49 C48 C52 C51 34.58(12) . . . . ?
Rh1 C48 C52 C51 107.75(8) . . . . ?
C50 C51 C52 C48 -52.13(11) . . . . ?
C50 C51 C52 C53 52.27(11) . . . . ?
C48 C52 C53 C54 68.25(12) . . . . ?
C51 C52 C53 C54 -34.68(13) . . . . ?
C48 C52 C53 Rh1 -5.14(9) . . . . ?
C51 C52 C53 Rh1 -108.06(9) . . . . ?
C48 Rh1 C53 C54 -102.00(8) . . . . ?
C49 Rh1 C53 C54 -64.54(7) . . . . ?
P1 Rh1 C53 C54 -135.82(8) . . . . ?
P2 Rh1 C53 C54 99.98(7) . . . . ?
C48 Rh1 C53 C52 3.89(7) . . . . ?
C49 Rh1 C53 C52 41.35(7) . . . . ?
C54 Rh1 C53 C52 105.89(10) . . . . ?
P1 Rh1 C53 C52 -29.93(14) . . . . ?
P2 Rh1 C53 C52 -154.13(7) . . . . ?
C52 C53 C54 C50 0.39(13) . . . . ?
Rh1 C53 C54 C50 90.11(9) . . . . ?
C52 C53 C54 Rh1 -89.71(9) . . . . ?
C49 C50 C54 C53 -68.97(12) . . . . ?
C51 C50 C54 C53 34.07(13) . . . . ?
C49 C50 C54 Rh1 3.01(9) . . . . ?
C51 C50 C54 Rh1 106.05(9) . . . . ?
C48 Rh1 C54 C53 66.29(7) . . . . ?
C49 Rh1 C54 C53 103.58(8) . . . . ?
P1 Rh1 C54 C53 144.51(7) . . . . ?
P2 Rh1 C54 C53 -84.09(7) . . . . ?
C48 Rh1 C54 C50 -39.58(7) . . . . ?
C49 Rh1 C54 C50 -2.28(6) . . . . ?
C53 Rh1 C54 C50 -105.86(9) . . . . ?
P1 Rh1 C54 C50 38.65(11) . . . . ?
P2 Rh1 C54 C50 170.05(6) . . . . ?
C4X O1X C1X C2X 43.2(8) . . . . ?
O1X C1X C2X C3X -17.7(10) . . . . ?
C1X C2X C3X C4X -14.3(9) . . . . ?
C2X C3X C4X O1X 36.0(6) . . . . ?
C1X O1X C4X C3X -53.0(6) . . . . ?
C4X' O1X' C1X' C2X' -14.5(19) . . . . ?
O1X' C1X' C2X' C3X' 16.0(15) . . . . ?
C1X' C2X' C3X' C4X' -9.5(11) . . . . ?
C2X' C3X' C4X' O1X' 2.0(13) . . . . ?
C1X' O1X' C4X' C3X' 7.1(17) . . . . ?
C1Y O1Y C4Y C3Y -12(2) . . . . ?
C1Y' O1Y' C4Y' C3Y' -54.1(15) . . . . ?
C1Y' C2Y C3Y' C3Y' -140.7(17) . . . 3_666 ?
C1Y' C2Y C3Y' C4Y' 12.7(16) . . . . ?
O1Y' C4Y' C3Y' C2Y 22.4(5) . . . . ?
O1Y' C4Y' C3Y' C3Y' -169.3(5) . . . 3_666 ?
C4Y' O1Y' C1Y' C2Y 47.3(17) . . . . ?
C3Y' C2Y C1Y' O1Y' -46(3) . . . . ?
C3Z O1Z C1Z C2Z -14.2(4) . . . . ?
C4Z O1Z C1Z C2Z 24.9(6) . . . . ?
O1Z C1Z C2Z C3Z 16.0(5) . . . . ?
C1Z C2Z C3Z C4Z -76.5(7) . . . . ?
C1Z C2Z C3Z O1Z -13.3(4) . . . . ?
C1Z O1Z C3Z C4Z 134.0(5) . . . . ?
C1Z O1Z C3Z C2Z 15.8(5) . . . . ?
C4Z O1Z C3Z C2Z -118.2(6) . . . . ?
C2Z C3Z C4Z O1Z 64.4(6) . . . . ?
C1Z O1Z C4Z C3Z -64.0(6) . . . . ?
C4Z' O1Z' C1Z' C2Z' -59.7(14) . . . . ?
C4Z' O1Z' C1Z' C3Z' -37.8(6) . . . . ?
O1Z' C1Z' C2Z' C3Z' 28.8(15) . . . . ?
C4Z' C1Z' C2Z' C3Z' -13.7(9) . . . . ?
C1Z' C2Z' C3Z' C4Z' 18.8(12) . . . . ?
O1Z' C1Z' C3Z' C2Z' -157.2(14) . . . . ?
C4Z' C1Z' C3Z' C2Z' 160.6(13) . . . . ?
C2Z' C1Z' C3Z' C4Z' -160.6(13) . . . . ?
O1Z' C1Z' C3Z' C4Z' 42.2(8) . . . . ?
C2Z' C3Z' C4Z' O1Z' -50.1(10) . . . . ?
C1Z' C3Z' C4Z' O1Z' -38.1(7) . . . . ?
C2Z' C3Z' C4Z' C1Z' -12.0(8) . . . . ?
C1Z' O1Z' C4Z' C3Z' 50.5(9) . . . . ?
C2Z' C1Z' C4Z' C3Z' 14.8(10) . . . . ?
O1Z' C1Z' C4Z' C3Z' -121.7(11) . . . . ?
C2Z' C1Z' C4Z' O1Z' 136.5(14) . . . . ?
C3Z' C1Z' C4Z' O1Z' 121.7(11) . . . . ?
